data_2012563
loop_
_publ_author_name
'Zelcer, Andr\'es'
'Chaia, Zulema D\'ebora'
'Cukiernik, Fabio D.'
'Catellano, Eduardo E.'
'Piro, Oscar E.'

_publ_section_title
;
 A liquid crystal derived from ruthenium(II,III) and a long-chain
 carboxylate
;
_journal_issue 3
_journal_name_full 'Acta Crystallographica Section C'
_journal_page_first m144
_journal_page_last m146
_journal_paper_doi 10.1107/S0108270101021540
_journal_volume 58
_journal_year 2002
_chemical_formula_iupac '[Ru2 (C10 H19 O2)4 (C8 H17 O3 S)]'
_chemical_formula_moiety 'C48 H93 O11 Ru2 S'
_chemical_formula_sum 'C48 H93 O11 Ru2 S'
_chemical_formula_weight 1080.43
_chemical_name_systematic
;
catena-poly[[tetrakis(decanoato-\k^2^O:O')diruthenium(II,III)(Ru-Ru)]-
\m-octanesulfonato-\k^2^-O:O']
;
_space_group_IT_number 2
_symmetry_cell_setting triclinic
_symmetry_space_group_name_Hall '-P 1'
_symmetry_space_group_name_H-M 'P -1'
_atom_sites_solution_hydrogens geom
_atom_sites_solution_primary Patterson
_atom_sites_solution_secondary difmap
_cell_angle_alpha 83.427(2)
_cell_angle_beta 85.0450(10)
_cell_angle_gamma 74.0510(10)
_cell_formula_units_Z 2
_cell_length_a 8.00200(10)
_cell_length_b 13.3040(4)
_cell_length_c 26.7230(6)
_cell_measurement_reflns_used 8725
_cell_measurement_temperature 120(2)
_cell_measurement_theta_max 27.485
_cell_measurement_theta_min .998
_cell_volume 2712.91(11)
_computing_cell_refinement SCALEPACK
_computing_data_collection 'DENZO and SCALEPACK (Otwinowski & Minor, 1997)'
_computing_data_reduction 'DENZO and SCALEPACK'
_computing_molecular_graphics 'PLATON (Spek, 1998)'
_computing_publication_material 'WinGX (Farrugia, 1999)'
_computing_structure_refinement 'SHELXL97 (Sheldrick, 1997)'
_computing_structure_solution 'SHELXS97 (Sheldrick, 1997)'
_diffrn_ambient_temperature 120(2)
_diffrn_detector_area_resol_mean 9
_diffrn_measured_fraction_theta_full .922
_diffrn_measured_fraction_theta_max .922
_diffrn_measurement_device '95mm CCD camera on \k-goniostat'
_diffrn_measurement_device_type 'Nonius KappaCCD area-detector'
_diffrn_measurement_method CCD
_diffrn_radiation_monochromator 'horizontally mounted graphite crystal'
_diffrn_radiation_source 'fine-focus sealed tube'
_diffrn_radiation_type MoK\a
_diffrn_radiation_wavelength .71073
_diffrn_reflns_av_R_equivalents .084
_diffrn_reflns_av_sigmaI/netI .068
_diffrn_reflns_limit_h_max 10
_diffrn_reflns_limit_h_min -10
_diffrn_reflns_limit_k_max 17
_diffrn_reflns_limit_k_min -17
_diffrn_reflns_limit_l_max 30
_diffrn_reflns_limit_l_min -34
_diffrn_reflns_number 31736
_diffrn_reflns_theta_full 27.52
_diffrn_reflns_theta_max 27.52
_diffrn_reflns_theta_min 1.54
_diffrn_standards_decay_% 0
_diffrn_standards_number 0
_exptl_absorpt_coefficient_mu .647
_exptl_absorpt_correction_T_max .965
_exptl_absorpt_correction_T_min .782
_exptl_absorpt_correction_type numerical
_exptl_absorpt_process_details '(Spek, 1990)'
_exptl_crystal_colour red
_exptl_crystal_density_diffrn 1.321
_exptl_crystal_density_meas ?
_exptl_crystal_density_method 'not measured'
_exptl_crystal_description 'thin plate'
_exptl_crystal_F_000 1146
_exptl_crystal_size_max .40
_exptl_crystal_size_mid .18
_exptl_crystal_size_min .06
_refine_diff_density_max 1.04
_refine_diff_density_min -1.67
_refine_ls_extinction_method none
_refine_ls_goodness_of_fit_ref 1.110
_refine_ls_hydrogen_treatment constr
_refine_ls_matrix_type full
_refine_ls_number_parameters 647
_refine_ls_number_reflns 11539
_refine_ls_number_restraints 18
_refine_ls_restrained_S_all 1.109
_refine_ls_R_factor_all .081
_refine_ls_R_factor_gt .049
_refine_ls_shift/su_max .124
_refine_ls_shift/su_mean .005
_refine_ls_structure_factor_coef Fsqd
_refine_ls_weighting_details 'calc w = 1/[\s^2^(Fo^2^)+(0.0748P)^2^+2.5168P] where P=(Fo^2^+2Fc^2^)/3'
_refine_ls_weighting_scheme calc
_refine_ls_wR_factor_gt .121
_refine_ls_wR_factor_ref .155
_reflns_number_gt 8728
_reflns_number_total 11539
_reflns_threshold_expression I>2\s(I)
_cod_data_source_file da1217.cif
_cod_data_source_block I
_cod_depositor_comments
;
The following automatic conversions were performed:

'_exptl_crystal_density_meas' value 'not measured' was changed to '?'
- the value is perceived as not measured.

Automatic conversion script
Id: cif_fix_values 3008 2015-01-20 13:52:24Z robertas 
;
_cod_original_cell_volume 2712.90(10)
_cod_original_sg_symbol_H-M P-1
_cod_database_code 2012563
_cod_database_fobs_code 2012563

loop_
_symmetry_equiv_pos_as_xyz
'x, y, z'
'-x, -y, -z'

loop_
_atom_site_label
_atom_site_fract_x
_atom_site_fract_y
_atom_site_fract_z
_atom_site_U_iso_or_equiv
_atom_site_adp_type
_atom_site_calc_flag
_atom_site_refinement_flags
_atom_site_occupancy
_atom_site_disorder_assembly
_atom_site_disorder_group
_atom_site_type_symbol
Ru1 .54718(4) .56896(2) .481342(11) .02727(10) Uani d . 1 . . Ru
O11 .7762(3) .5099(2) .51494(11) .0358(7) Uani d . 1 . . O
C10 .7978(5) .4231(4) .54323(16) .0354(10) Uani d D 1 . . C
C11 .9650(13) .3702(12) .5682(4) .031(3) Uani d PD .610(6) A 1 C
H11A 1.0630 .3628 .5424 .038 Uiso calc PR .610(6) A 1 H
H11B .9616 .2987 .5826 .038 Uiso calc PR .610(6) A 1 H
C12 .9986(9) .4295(6) .6099(2) .0351(17) Uani d PD .610(6) A 1 C
H12A 1.1229 .4027 .6174 .042 Uiso calc PR .610(6) A 1 H
H12B .9782 .5045 .5971 .042 Uiso calc PR .610(6) A 1 H
C13 .8889(13) .4225(8) .6589(3) .043(2) Uani d PD .610(6) A 1 C
H13A .7641 .4506 .6521 .052 Uiso calc PR .610(6) A 1 H
H13B .9085 .3479 .6723 .052 Uiso calc PR .610(6) A 1 H
C14 .9331(17) .4832(9) .6980(3) .047(3) Uani d PD .610(6) A 1 C
H14A .8980 .5589 .6863 .057 Uiso calc PR .610(6) A 1 H
H14B 1.0609 .4622 .7007 .057 Uiso calc PR .610(6) A 1 H
C15 .8477(11) .4672(7) .7497(3) .049(2) Uani d PD .610(6) A 1 C
H15A .8792 .3912 .7610 .059 Uiso calc PR .610(6) A 1 H
H15B .7198 .4906 .7474 .059 Uiso calc PR .610(6) A 1 H
C16 .898(3) .5251(14) .7891(4) .061(5) Uani d PD .610(6) A 1 C
H16A .8584 .6014 .7789 .073 Uiso calc PR .610(6) A 1 H
H16B 1.0263 .5057 .7894 .073 Uiso calc PR .610(6) A 1 H
C17 .8251(13) .5048(8) .8420(3) .070(3) Uani d PD .610(6) A 1 C
H17A .8587 .4281 .8515 .083 Uiso calc PR .610(6) A 1 H
H17B .6964 .5280 .8421 .083 Uiso calc PR .610(6) A 1 H
C18 .883(2) .5580(9) .8820(4) .070(6) Uani d PD .610(6) A 1 C
H18A 1.0118 .5356 .8817 .084 Uiso calc PR .610(6) A 1 H
H18B .8478 .6349 .8729 .084 Uiso calc PR .610(6) A 1 H
C19 .8103(19) .5350(10) .9348(4) .109(5) Uani d PD .610(6) A 1 C
H19A .6836 .5483 .9347 .163 Uiso calc PR .610(6) A 1 H
H19B .8382 .5805 .9574 .163 Uiso calc PR .610(6) A 1 H
H19C .8617 .4613 .9467 .163 Uiso calc PR .610(6) A 1 H
C11' .9790(15) .389(2) .5618(5) .046(8) Uani d PD .390(6) A 2 C
H11C 1.0387 .4456 .5524 .056 Uiso calc PR .390(6) A 2 H
H11D 1.0478 .3252 .5466 .056 Uiso calc PR .390(6) A 2 H
C12' .9605(15) .3684(9) .6185(4) .037(3) Uani d PD .390(6) A 2 C
H12C .8694 .3309 .6272 .045 Uiso calc PR .390(6) A 2 H
H12D 1.0716 .3218 .6306 .045 Uiso calc PR .390(6) A 2 H
C13' .914(2) .4671(10) .6458(4) .041(4) Uani d PD .390(6) A 2 C
H13C .9979 .5085 .6344 .049 Uiso calc PR .390(6) A 2 H
H13D .7967 .5104 .6365 .049 Uiso calc PR .390(6) A 2 H
C14' .914(3) .4445(11) .7027(5) .047(5) Uani d PD .390(6) A 2 C
H14C 1.0251 .3927 .7110 .056 Uiso calc PR .390(6) A 2 H
H14D .8194 .4105 .7138 .056 Uiso calc PR .390(6) A 2 H
C15' .8910(18) .5362(10) .7336(5) .051(4) Uani d PD .390(6) A 2 C
H15C .7763 .5865 .7273 .061 Uiso calc PR .390(6) A 2 H
H15D .9818 .5727 .7219 .061 Uiso calc PR .390(6) A 2 H
C16' .902(5) .5052(17) .7897(5) .067(10) Uani d PD .390(6) A 2 C
H16C 1.0153 .4533 .7957 .080 Uiso calc PR .390(6) A 2 H
H16D .8094 .4700 .8013 .080 Uiso calc PR .390(6) A 2 H
C17' .884(2) .5948(12) .8214(5) .063(4) Uani d PD .390(6) A 2 C
H17C .9735 .6320 .8093 .076 Uiso calc PR .390(6) A 2 H
H17D .7683 .6452 .8171 .076 Uiso calc PR .390(6) A 2 H
C18' .904(7) .558(2) .8766(6) .143(19) Uani d PD .390(6) A 2 C
H18C .8140 .5210 .8885 .172 Uiso calc PR .390(6) A 2 H
H18D 1.0191 .5072 .8807 .172 Uiso calc PR .390(6) A 2 H
C19' .887(3) .6458(19) .9092(7) .115(8) Uani d PD .390(6) A 2 C
H19D .9738 .6842 .8972 .172 Uiso calc PR .390(6) A 2 H
H19E .9073 .6165 .9442 .172 Uiso calc PR .390(6) A 2 H
H19F .7702 .6939 .9074 .172 Uiso calc PR .390(6) A 2 H
O12 .4468(3) .6485(2) .54201(10) .0304(6) Uani d . 1 . . O
C20 .3667(5) .6064(3) .57747(15) .0291(9) Uani d . 1 . . C
C21 .2839(6) .6692(3) .62074(15) .0343(9) Uani d . 1 . . C
H21A .1564 .6791 .6218 .041 Uiso calc R 1 . . H
H21B .3055 .7394 .6145 .041 Uiso calc R 1 . . H
C22 .3498(6) .6192(3) .67198(15) .0354(9) Uani d . 1 . . C
H22A .3194 .5516 .6801 .042 Uiso calc R 1 . . H
H22B .4782 .6046 .6708 .042 Uiso calc R 1 . . H
C23 .2702(7) .6911(4) .71269(16) .0476(12) Uani d . 1 . . C
H23A .1424 .7026 .7142 .057 Uiso calc R 1 . . H
H23B .2944 .7599 .7027 .057 Uiso calc R 1 . . H
C24 .3337(7) .6522(4) .76535(16) .0494(13) Uani d . 1 . . C
H24A .2972 .5879 .7775 .059 Uiso calc R 1 . . H
H24B .4625 .6336 .7637 .059 Uiso calc R 1 . . H
C25 .2623(9) .7344(4) .80275(18) .0670(18) Uani d . 1 . . C
H25A .2960 .7992 .7897 .080 Uiso calc R 1 . . H
H25B .1336 .7516 .8045 .080 Uiso calc R 1 . . H
C26 .3244(9) .7012(4) .85593(18) .0680(18) Uani d . 1 . . C
H26A .4531 .6769 .8541 .082 Uiso calc R 1 . . H
H26B .2795 .6413 .8707 .082 Uiso calc R 1 . . H
C27 .2657(11) .7895(5) .8907(2) .088(2) Uani d . 1 . . C
H27A .3078 .8501 .8755 .105 Uiso calc R 1 . . H
H27B .1368 .8125 .8932 .105 Uiso calc R 1 . . H
C28 .3314(11) .7577(5) .9436(2) .089(2) Uani d . 1 . . C
H28A .4587 .7259 .9410 .106 Uiso calc R 1 . . H
H28B .2762 .7039 .9607 .106 Uiso calc R 1 . . H
C29 .2913(12) .8519(6) .9757(2) .109(3) Uani d . 1 . . C
H29A .3425 .9063 .9584 .163 Uiso calc R 1 . . H
H29B .3409 .8286 1.0086 .163 Uiso calc R 1 . . H
H29C .1649 .8805 .9804 .163 Uiso calc R 1 . . H
O13 .3190(4) .6253(2) .44773(10) .0349(7) Uani d . 1 . . O
O14 .6494(4) .4866(2) .42149(10) .0339(7) Uani d . 1 . . O
Ru2 .12772(4) .94178(2) .489274(12) .02826(10) Uani d . 1 . . Ru
O21 .2279(4) 1.0638(2) .46494(10) .0296(6) Uani d . 1 . . O
O22 .0445(4) .9479(2) .41892(10) .0319(6) Uani d . 1 . . O
O23 .0241(4) .8202(2) .51409(10) .0296(6) Uani d . 1 . . O
C30 -.1327(6) .8421(3) .53318(14) .0303(9) Uani d . 1 . . C
C31 -.2082(6) .7551(3) .55553(15) .0328(9) Uani d . 1 . . C
H31A -.1124 .6915 .5634 .039 Uiso calc R 1 . . H
H31B -.2786 .7390 .5304 .039 Uiso calc R 1 . . H
C32 -.3221(6) .7817(3) .60336(15) .0359(10) Uani d . 1 . . C
H32A -.3634 .7199 .6171 .043 Uiso calc R 1 . . H
H32B -.4256 .8398 .5945 .043 Uiso calc R 1 . . H
C33 -.2308(6) .8135(4) .64418(16) .0398(10) Uani d . 1 . . C
H33A -.1216 .7580 .6505 .048 Uiso calc R 1 . . H
H33B -.1984 .8787 .6311 .048 Uiso calc R 1 . . H
C34 -.3335(7) .8316(4) .69354(18) .0523(13) Uani d . 1 . . C
H34A -.3523 .7640 .7090 .063 Uiso calc R 1 . . H
H34B -.4492 .8802 .6869 .063 Uiso calc R 1 . . H
C35 -.2485(7) .8764(4) .73094(16) .0496(13) Uani d . 1 . . C
H35A -.2382 .9464 .7163 .060 Uiso calc R 1 . . H
H35B -.1290 .8307 .7352 .060 Uiso calc R 1 . . H
C36 -.3418(9) .8878(6) .7826(2) .078(2) Uani d . 1 . . C
H36A -.4646 .9278 .7783 .094 Uiso calc R 1 . . H
H36B -.3416 .8170 .7988 .094 Uiso calc R 1 . . H
C37 -.2641(8) .9419(5) .81750(19) .0681(18) Uani d . 1 . . C
H37A -.2692 1.0138 .8019 .082 Uiso calc R 1 . . H
H37B -.1398 .9038 .8205 .082 Uiso calc R 1 . . H
C38 -.3520(11) .9496(7) .8704(2) .111(3) Uani d . 1 . . C
H38A -.4780 .9833 .8677 .133 Uiso calc R 1 . . H
H38B -.3388 .8778 .8873 .133 Uiso calc R 1 . . H
C39 -.2775(11) 1.0119(6) .9028(2) .106(3) Uani d . 1 . . C
H39A -.1571 .9738 .9097 .159 Uiso calc R 1 . . H
H39B -.3475 1.0213 .9348 .159 Uiso calc R 1 . . H
H39C -.2800 1.0808 .8849 .159 Uiso calc R 1 . . H
O24 .2043(4) .9355(2) .55986(10) .0321(6) Uani d . 1 . . O
C40 .1036(6) .9907(3) .59170(15) .0315(9) Uani d . 1 . . C
C41 .1579(6) .9777(3) .64436(15) .0387(10) Uani d . 1 . . C
H41A .2858 .9658 .6432 .046 Uiso calc R 1 . . H
H41B .1312 .9136 .6617 .046 Uiso calc R 1 . . H
C42 .0754(7) 1.0681(3) .67596(15) .0408(11) Uani d . 1 . . C
H42A .0994 1.1332 .6590 .049 Uiso calc R 1 . . H
H42B -.0524 1.0788 .6791 .049 Uiso calc R 1 . . H
C43 .1462(8) 1.0462(4) .72793(18) .0584(15) Uani d . 1 . . C
H43A .2738 1.0359 .7242 .070 Uiso calc R 1 . . H
H43B .1249 .9796 .7439 .070 Uiso calc R 1 . . H
C44 .0690(8) 1.1315(4) .76321(17) .0609(16) Uani d . 1 . . C
H44A .0912 1.1982 .7478 .073 Uiso calc R 1 . . H
H44B -.0587 1.1422 .7672 .073 Uiso calc R 1 . . H
C45 .1444(9) 1.1048(5) .81501(19) .078(2) Uani d . 1 . . C
H45A .2719 1.0946 .8107 .094 Uiso calc R 1 . . H
H45B .1236 1.0374 .8300 .094 Uiso calc R 1 . . H
C46 .0688(9) 1.1879(5) .85182(18) .084(2) Uani d . 1 . . C
H46A .0911 1.2552 .8374 .101 Uiso calc R 1 . . H
H46B -.0589 1.1987 .8562 .101 Uiso calc R 1 . . H
C47 .1473(10) 1.1566(6) .9034(2) .096(3) Uani d . 1 . . C
H47A .2747 1.1468 .8989 .115 Uiso calc R 1 . . H
H47B .1270 1.0884 .9173 .115 Uiso calc R 1 . . H
C48 .0718(12) 1.2373(7) .9411(2) .117(4) Uani d . 1 . . C
H48A -.0554 1.2468 .9463 .141 Uiso calc R 1 . . H
H48B .0918 1.3057 .9276 .141 Uiso calc R 1 . . H
C49 .1573(13) 1.2014(8) .9919(2) .149(5) Uani d . 1 . . C
H49A .1403 1.1327 1.0049 .223 Uiso calc R 1 . . H
H49B .1039 1.2526 1.0162 .223 Uiso calc R 1 . . H
H49C .2822 1.1958 .9871 .223 Uiso calc R 1 . . H
S .52875(17) .81235(9) .42757(4) .0417(3) Uani d . 1 . . S
O1 .6311(4) .7040(2) .44037(11) .0327(6) Uani d . 1 . . O
O2 .3906(4) .8406(2) .46754(11) .0409(7) Uani d . 1 . . O
O3 .6357(6) .8829(3) .41500(14) .0628(11) Uani d . 1 . . O
C50 .4225(7) .8121(4) .37157(18) .0496(12) Uani d . 1 . . C
H50A .3273 .7776 .3802 .060 Uiso calc R 1 . . H
H50B .3692 .8856 .3584 .060 Uiso calc R 1 . . H
C51 .5419(7) .7568(5) .33057(17) .0543(14) Uani d . 1 . . C
H51A .5882 .6819 .3427 .065 Uiso calc R 1 . . H
H51B .6416 .7878 .3235 .065 Uiso calc R 1 . . H
C52 .4525(8) .7641(5) .28188(18) .0607(16) Uani d . 1 . . C
H52A .3420 .7443 .2901 .073 Uiso calc R 1 . . H
H52B .4226 .8382 .2672 .073 Uiso calc R 1 . . H
C53 .5556(9) .6972(4) .24270(18) .0677(18) Uani d . 1 . . C
H53A .5767 .6227 .2563 .081 Uiso calc R 1 . . H
H53B .6703 .7126 .2366 .081 Uiso calc R 1 . . H
C54 .4730(9) .7112(5) .19292(19) .076(2) Uani d . 1 . . C
H54A .3544 .7018 .1997 .091 Uiso calc R 1 . . H
H54B .4600 .7847 .1785 .091 Uiso calc R 1 . . H
C55 .5641(11) .6408(5) .1535(2) .090(3) Uani d . 1 . . C
H55A .5727 .5673 .1672 .108 Uiso calc R 1 . . H
H55B .6843 .6480 .1475 .108 Uiso calc R 1 . . H
C56 .4825(13) .6593(6) .1039(2) .112(3) Uani d . 1 . . C
H56A .3621 .6524 .1100 .134 Uiso calc R 1 . . H
H56B .4744 .7327 .0901 .134 Uiso calc R 1 . . H
C57 .5743(14) .5878(6) .0643(2) .136(4) Uani d . 1 . . C
H57A .6983 .5854 .0613 .204 Uiso calc R 1 . . H
H57B .5231 .6146 .0318 .204 Uiso calc R 1 . . H
H57C .5613 .5169 .0740 .204 Uiso calc R 1 . . H

loop_
_atom_site_aniso_label
_atom_site_aniso_U_11
_atom_site_aniso_U_22
_atom_site_aniso_U_33
_atom_site_aniso_U_12
_atom_site_aniso_U_13
_atom_site_aniso_U_23
Ru1 .01993(18) .03526(19) .02970(18) -.00955(13) .00094(13) -.01225(13)
O11 .0189(15) .0479(18) .0449(17) -.0099(13) -.0035(13) -.0183(14)
C10 .020(2) .053(3) .033(2) -.0045(19) -.0011(18) -.018(2)
C11 .020(5) .041(5) .036(5) -.011(4) .006(4) -.015(5)
C12 .024(4) .041(4) .040(4) -.009(3) -.004(3) -.002(3)
C13 .032(5) .057(6) .034(5) -.001(5) -.004(4) -.003(4)
C14 .047(6) .051(7) .044(5) -.012(6) -.005(4) -.006(5)
C15 .042(5) .053(5) .046(5) .001(4) -.005(4) -.010(4)
C16 .064(11) .051(7) .067(12) -.003(7) -.024(8) -.016(6)
C17 .068(7) .081(7) .044(5) .017(5) -.019(5) -.022(5)
C18 .084(11) .068(10) .046(8) .010(8) -.021(8) -.026(7)
C19 .140(13) .099(10) .063(7) .026(9) -.028(8) -.035(7)
C11' .022(10) .073(17) .038(10) -.005(9) -.004(8) .002(8)
C12' .026(6) .045(7) .042(7) -.012(5) -.013(5) .006(5)
C13' .040(9) .049(9) .026(7) .000(7) -.008(6) -.002(6)
C14' .074(12) .027(8) .043(8) -.022(8) -.006(7) .007(6)
C15' .048(8) .058(9) .048(8) -.012(7) -.003(6) -.018(7)
C16' .10(2) .064(16) .028(12) -.014(13) .009(12) -.006(8)
C17' .066(10) .078(11) .045(8) -.017(8) .001(7) -.011(7)
C18' .23(5) .15(4) .07(2) -.08(3) .00(3) -.01(2)
C19' .120(19) .17(2) .069(12) -.042(17) -.007(12) -.048(14)
O12 .0258(15) .0345(15) .0327(15) -.0076(12) -.0019(12) -.0124(12)
C20 .019(2) .036(2) .033(2) -.0066(16) .0004(17) -.0111(17)
C21 .030(2) .039(2) .033(2) -.0038(18) -.0006(18) -.0124(17)
C22 .038(3) .036(2) .031(2) -.0069(18) .0028(19) -.0092(17)
C23 .052(3) .051(3) .033(2) .003(2) -.010(2) -.013(2)
C24 .065(4) .041(3) .035(2) .002(2) -.009(2) -.008(2)
C25 .090(5) .057(3) .037(3) .018(3) -.021(3) -.017(2)
C26 .094(5) .058(3) .036(3) .011(3) -.014(3) -.013(2)
C27 .137(7) .067(4) .037(3) .024(4) -.034(4) -.018(3)
C28 .127(6) .082(5) .038(3) .015(4) -.029(4) -.018(3)
C29 .180(9) .090(5) .041(3) .004(5) -.032(4) -.023(3)
O13 .0240(16) .0473(18) .0327(15) -.0050(13) -.0035(13) -.0107(13)
O14 .0256(16) .0435(17) .0364(15) -.0123(13) .0045(13) -.0167(13)
Ru2 .0346(2) .02031(16) .02742(17) -.00524(13) .00640(14) -.00361(12)
O21 .0337(16) .0229(13) .0312(14) -.0075(11) .0045(12) -.0036(11)
O22 .0388(17) .0249(14) .0286(14) -.0047(12) .0029(13) -.0021(11)
O23 .0342(16) .0211(13) .0321(14) -.0072(11) .0101(13) -.0058(11)
C30 .040(3) .025(2) .0271(19) -.0115(17) .0020(18) -.0046(15)
C31 .038(2) .030(2) .032(2) -.0118(18) .0004(19) -.0034(17)
C32 .038(3) .037(2) .033(2) -.0119(19) .0014(19) -.0001(17)
C33 .045(3) .043(3) .033(2) -.014(2) .000(2) -.0043(18)
C34 .048(3) .065(3) .038(3) -.004(2) .003(2) -.014(2)
C35 .054(3) .053(3) .032(2) .002(2) -.001(2) -.006(2)
C36 .069(4) .116(6) .040(3) -.001(4) .006(3) -.034(3)
C37 .080(4) .071(4) .036(3) .012(3) -.005(3) -.014(3)
C38 .097(6) .168(8) .051(4) .008(5) .002(4) -.051(5)
C39 .147(8) .103(6) .044(3) .021(5) -.023(4) -.029(4)
O24 .0374(17) .0237(14) .0309(14) -.0030(12) .0053(13) -.0030(11)
C40 .042(3) .0216(19) .029(2) -.0090(17) .0086(18) .0002(15)
C41 .051(3) .028(2) .031(2) -.0009(19) .000(2) -.0010(17)
C42 .051(3) .034(2) .030(2) .000(2) .002(2) -.0031(17)
C43 .080(4) .045(3) .035(2) .012(3) -.009(3) -.007(2)
C44 .072(4) .061(3) .032(2) .015(3) -.003(3) -.011(2)
C45 .100(5) .074(4) .030(3) .028(4) -.006(3) -.011(3)
C46 .100(5) .092(5) .029(3) .037(4) -.014(3) -.021(3)
C47 .113(6) .104(5) .035(3) .038(4) -.014(3) -.016(3)
C48 .145(8) .133(7) .030(3) .048(6) -.013(4) -.030(4)
C49 .174(10) .194(10) .029(3) .045(7) -.020(5) -.027(5)
S .0465(7) .0398(6) .0407(6) -.0133(5) .0043(5) -.0119(5)
O1 .0269(16) .0337(15) .0384(16) -.0082(12) -.0002(13) -.0080(12)
O2 .0450(19) .0381(17) .0324(15) .0007(14) .0065(14) -.0100(13)
O3 .088(3) .056(2) .055(2) -.041(2) .026(2) -.0176(17)
C50 .052(3) .048(3) .041(3) .000(2) .000(2) -.008(2)
C51 .048(3) .074(4) .035(2) .000(3) -.002(2) -.022(2)
C52 .062(4) .073(4) .035(2) .009(3) -.009(3) -.016(2)
C53 .092(5) .062(4) .036(3) .009(3) -.013(3) -.015(2)
C54 .101(5) .074(4) .034(3) .012(3) -.015(3) -.011(3)
C55 .134(7) .071(4) .039(3) .027(4) -.023(4) -.020(3)
C56 .175(9) .094(5) .039(3) .024(5) -.033(4) -.026(3)
C57 .240(11) .080(5) .047(4) .046(6) -.047(5) -.027(3)

loop_
_atom_type_symbol
_atom_type_description
_atom_type_scat_dispersion_real
_atom_type_scat_dispersion_imag
_atom_type_scat_source
C C .0033 .0016 'International Tables Vol C Tables 4.2.6.8 and 6.1.1.4'
H H .0000 .0000 'International Tables Vol C Tables 4.2.6.8 and 6.1.1.4'
O O .0106 .0060 'International Tables Vol C Tables 4.2.6.8 and 6.1.1.4'
Ru Ru -1.2594 .8363 'International Tables Vol C Tables 4.2.6.8 and 6.1.1.4'
S S .1246 .1234 'International Tables Vol C Tables 4.2.6.8 and 6.1.1.4'

loop_
_geom_angle_atom_site_label_1
_geom_angle_atom_site_label_2
_geom_angle_atom_site_label_3
_geom_angle_site_symmetry_1
_geom_angle_site_symmetry_3
_geom_angle
_geom_angle_publ_flag
O12 Ru1 O14 . . 178.80(10) yes
O12 Ru1 O13 . . 90.80(10) yes
O14 Ru1 O13 . . 89.90(10) yes
O12 Ru1 O11 . . 89.80(10) yes
O14 Ru1 O11 . . 89.50(10) yes
O13 Ru1 O11 . . 179.00(10) yes
O12 Ru1 O1 . . 93.10(10) yes
O14 Ru1 O1 . . 87.80(10) yes
O13 Ru1 O1 . . 87.70(10) yes
O11 Ru1 O1 . . 93.10(10) yes
O12 Ru1 Ru1 . 2_666 89.10(8) yes
O14 Ru1 Ru1 . 2_666 90.00(8) yes
O13 Ru1 Ru1 . 2_666 89.38(9) yes
O11 Ru1 Ru1 . 2_666 89.83(9) yes
O1 Ru1 Ru1 . 2_666 176.36(7) yes
C10 O11 Ru1 . . 118.2(2) yes
O13 C10 O11 2_666 . 123.0(3) yes
O13 C10 C11 2_666 . 114.4(8) yes
O11 C10 C11 . . 122.5(8) yes
O13 C10 C11' 2_666 . 127.0(10) yes
O11 C10 C11' . . 110.0(10) yes
C10 C11 C12 . . 113.2(8) no
C10 C11 H11A . . 108.9 no
C12 C11 H11A . . 108.9 no
C10 C11 H11B . . 108.9 no
C12 C11 H11B . . 108.9 no
H11A C11 H11B . . 107.7 no
C13 C12 C11 . . 115.8(9) no
C13 C12 H12A . . 108.3 no
C11 C12 H12A . . 108.3 no
C13 C12 H12B . . 108.3 no
C11 C12 H12B . . 108.3 no
H12A C12 H12B . . 107.4 no
C14 C13 C12 . . 111.7(7) no
C14 C13 H13A . . 109.3 no
C12 C13 H13A . . 109.3 no
C14 C13 H13B . . 109.3 no
C12 C13 H13B . . 109.3 no
H13A C13 H13B . . 107.9 no
C13 C14 C15 . . 114.4(8) no
C13 C14 H14A . . 108.7 no
C15 C14 H14A . . 108.7 no
C13 C14 H14B . . 108.7 no
C15 C14 H14B . . 108.7 no
H14A C14 H14B . . 107.6 no
C14 C15 C16 . . 114.1(9) no
C14 C15 H15A . . 108.7 no
C16 C15 H15A . . 108.7 no
C14 C15 H15B . . 108.7 no
C16 C15 H15B . . 108.7 no
H15A C15 H15B . . 107.6 no
C15 C16 C17 . . 116.0(10) no
C15 C16 H16A . . 108.4 no
C17 C16 H16A . . 108.4 no
C15 C16 H16B . . 108.4 no
C17 C16 H16B . . 108.4 no
H16A C16 H16B . . 107.5 no
C16 C17 C18 . . 116.0(10) no
C16 C17 H17A . . 108.4 no
C18 C17 H17A . . 108.4 no
C16 C17 H17B . . 108.4 no
C18 C17 H17B . . 108.4 no
H17A C17 H17B . . 107.5 no
C19 C18 C17 . . 114.0(10) no
C19 C18 H18A . . 108.7 no
C17 C18 H18A . . 108.7 no
C19 C18 H18B . . 108.6 no
C17 C18 H18B . . 108.6 no
H18A C18 H18B . . 107.6 no
C10 C11' C12' . . 106.8(9) no
C10 C11' H11C . . 110.4 no
C12' C11' H11C . . 110.4 no
C10 C11' H11D . . 110.4 no
C12' C11' H11D . . 110.4 no
H11C C11' H11D . . 108.6 no
C13' C12' C11' . . 114(2) no
C13' C12' H12C . . 108.9 no
C11' C12' H12C . . 108.9 no
C13' C12' H12D . . 108.9 no
C11' C12' H12D . . 108.9 no
H12C C12' H12D . . 107.7 no
C14' C13' C12' . . 113.0(10) no
C14' C13' H13C . . 109.0 no
C12' C13' H13C . . 109.0 no
C14' C13' H13D . . 109.0 no
C12' C13' H13D . . 109.0 no
H13C C13' H13D . . 107.8 no
C13' C14' C15' . . 118.0(10) no
C13' C14' H14C . . 107.9 no
C15' C14' H14C . . 107.9 no
C13' C14' H14D . . 107.9 no
C15' C14' H14D . . 107.9 no
H14C C14' H14D . . 107.2 no
C14' C15' C16' . . 114.0(10) no
C14' C15' H15C . . 108.8 no
C16' C15' H15C . . 108.9 no
C14' C15' H15D . . 108.8 no
C16' C15' H15D . . 108.7 no
H15C C15' H15D . . 107.7 no
C15' C16' C17' . . 115.0(10) no
C15' C16' H16C . . 108.6 no
C17' C16' H16C . . 108.6 no
C15' C16' H16D . . 108.5 no
C17' C16' H16D . . 108.5 no
H16C C16' H16D . . 107.5 no
C18' C17' C16' . . 112.0(10) no
C18' C17' H17C . . 109.1 no
C16' C17' H17C . . 109.1 no
C18' C17' H17D . . 109.1 no
C16' C17' H17D . . 109.2 no
H17C C17' H17D . . 107.9 no
C19' C18' C17' . . 114(2) no
C19' C18' H18C . . 108.8 no
C17' C18' H18C . . 108.8 no
C19' C18' H18D . . 108.9 no
C17' C18' H18D . . 108.9 no
H18C C18' H18D . . 107.7 no
C18' C19' H19D . . 109.4 no
C18' C19' H19E . . 109.5 no
H19D C19' H19E . . 109.5 no
C18' C19' H19F . . 109.5 no
H19D C19' H19F . . 109.5 no
H19E C19' H19F . . 109.5 no
C20 O12 Ru1 . . 119.3(2) yes
O12 C20 O14 . 2_666 123.6(4) yes
O12 C20 C21 . . 118.6(4) yes
O14 C20 C21 2_666 . 117.8(4) yes
C20 C21 C22 . . 114.2(3) no
C20 C21 H21A . . 108.7 no
C22 C21 H21A . . 108.7 no
C20 C21 H21B . . 108.7 no
C22 C21 H21B . . 108.7 no
H21A C21 H21B . . 107.6 no
C23 C22 C21 . . 110.7(3) no
C23 C22 H22A . . 109.5 no
C21 C22 H22A . . 109.5 no
C23 C22 H22B . . 109.5 no
C21 C22 H22B . . 109.5 no
H22A C22 H22B . . 108.1 no
C22 C23 C24 . . 115.6(4) no
C22 C23 H23A . . 108.4 no
C24 C23 H23A . . 108.4 no
C22 C23 H23B . . 108.4 no
C24 C23 H23B . . 108.4 no
H23A C23 H23B . . 107.4 no
C25 C24 C23 . . 112.1(4) no
C25 C24 H24A . . 109.2 no
C23 C24 H24A . . 109.2 no
C25 C24 H24B . . 109.2 no
C23 C24 H24B . . 109.2 no
H24A C24 H24B . . 107.9 no
C26 C25 C24 . . 114.7(4) no
C26 C25 H25A . . 108.6 no
C24 C25 H25A . . 108.6 no
C26 C25 H25B . . 108.6 no
C24 C25 H25B . . 108.6 no
H25A C25 H25B . . 107.6 no
C25 C26 C27 . . 113.1(4) no
C25 C26 H26A . . 109.0 no
C27 C26 H26A . . 109.0 no
C25 C26 H26B . . 109.0 no
C27 C26 H26B . . 109.0 no
H26A C26 H26B . . 107.8 no
C28 C27 C26 . . 113.3(5) no
C28 C27 H27A . . 108.9 no
C26 C27 H27A . . 108.9 no
C28 C27 H27B . . 108.9 no
C26 C27 H27B . . 108.9 no
H27A C27 H27B . . 107.7 no
C27 C28 C29 . . 112.3(5) no
C27 C28 H28A . . 109.2 no
C29 C28 H28A . . 109.2 no
C27 C28 H28B . . 109.2 no
C29 C28 H28B . . 109.2 no
H28A C28 H28B . . 107.9 no
C28 C29 H29A . . 109.5 no
C28 C29 H29B . . 109.5 no
H29A C29 H29B . . 109.5 no
C28 C29 H29C . . 109.5 no
H29A C29 H29C . . 109.5 no
H29B C29 H29C . . 109.5 no
C10 O13 Ru1 2_666 . 119.5(3) yes
C20 O14 Ru1 2_666 . 117.9(3) yes
O24 Ru2 O21 . . 92.30(10) yes
O24 Ru2 O23 . . 87.60(10) yes
O21 Ru2 O23 . . 179.30(10) yes
O24 Ru2 O22 . . 178.60(10) yes
O21 Ru2 O22 . . 88.70(10) yes
O23 Ru2 O22 . . 91.40(10) yes
O24 Ru2 O2 . . 89.30(10) yes
O21 Ru2 O2 . . 85.50(10) yes
O23 Ru2 O2 . . 95.20(10) yes
O22 Ru2 O2 . . 91.90(10) yes
O24 Ru2 Ru2 . 2_576 89.59(8) yes
O21 Ru2 Ru2 . 2_576 89.01(8) yes
O23 Ru2 Ru2 . 2_576 90.28(8) yes
O22 Ru2 Ru2 . 2_576 89.36(8) yes
O2 Ru2 Ru2 . 2_576 174.33(9) yes
C30 O21 Ru2 2_576 . 119.9(3) yes
C40 O22 Ru2 2_576 . 118.7(3) yes
C30 O23 Ru2 . . 117.9(2) yes
O21 C30 O23 2_576 . 122.9(4) yes
O21 C30 C31 2_576 . 117.7(4) yes
O23 C30 C31 . . 119.4(3) no
C30 C31 C32 . . 112.8(3) no
C30 C31 H31A . . 109.0 no
C32 C31 H31A . . 109.0 no
C30 C31 H31B . . 109.0 no
C32 C31 H31B . . 109.0 no
H31A C31 H31B . . 107.8 no
C31 C32 C33 . . 114.1(4) no
C31 C32 H32A . . 108.7 no
C33 C32 H32A . . 108.7 no
C31 C32 H32B . . 108.7 no
C33 C32 H32B . . 108.7 no
H32A C32 H32B . . 107.6 no
C34 C33 C32 . . 115.8(4) no
C34 C33 H33A . . 108.3 no
C32 C33 H33A . . 108.3 no
C34 C33 H33B . . 108.3 no
C32 C33 H33B . . 108.3 no
H33A C33 H33B . . 107.4 no
C33 C34 C35 . . 114.4(4) no
C33 C34 H34A . . 108.7 no
C35 C34 H34A . . 108.7 no
C33 C34 H34B . . 108.7 no
C35 C34 H34B . . 108.7 no
H34A C34 H34B . . 107.6 no
C34 C35 C36 . . 115.8(5) no
C34 C35 H35A . . 108.3 no
C36 C35 H35A . . 108.3 no
C34 C35 H35B . . 108.3 no
C36 C35 H35B . . 108.3 no
H35A C35 H35B . . 107.4 no
C37 C36 C35 . . 114.7(6) no
C37 C36 H36A . . 108.6 no
C35 C36 H36A . . 108.6 no
C37 C36 H36B . . 108.6 no
C35 C36 H36B . . 108.6 no
H36A C36 H36B . . 107.6 no
C36 C37 C38 . . 115.2(6) no
C36 C37 H37A . . 108.5 no
C38 C37 H37A . . 108.5 no
C36 C37 H37B . . 108.5 no
C38 C37 H37B . . 108.5 no
H37A C37 H37B . . 107.5 no
C39 C38 C37 . . 113.1(7) no
C39 C38 H38A . . 109.0 no
C37 C38 H38A . . 109.0 no
C39 C38 H38B . . 109.0 no
C37 C38 H38B . . 109.0 no
H38A C38 H38B . . 107.8 no
C38 C39 H39A . . 109.5 no
C38 C39 H39B . . 109.5 no
H39A C39 H39B . . 109.5 no
C38 C39 H39C . . 109.5 no
H39A C39 H39C . . 109.5 no
H39B C39 H39C . . 109.5 no
C40 O24 Ru2 . . 119.3(3) yes
O22 C40 O24 2_576 . 123.0(4) yes
O22 C40 C41 2_576 . 119.0(4) yes
O24 C40 C41 . . 117.9(4) yes
C40 C41 C42 . . 116.3(3) no
C40 C41 H41A . . 108.2 no
C42 C41 H41A . . 108.2 no
C40 C41 H41B . . 108.2 no
C42 C41 H41B . . 108.2 no
H41A C41 H41B . . 107.4 no
C43 C42 C41 . . 110.8(4) no
C43 C42 H42A . . 109.5 no
C41 C42 H42A . . 109.5 no
C43 C42 H42B . . 109.5 no
C41 C42 H42B . . 109.5 no
H42A C42 H42B . . 108.1 no
C42 C43 C44 . . 115.1(4) no
C42 C43 H43A . . 108.5 no
C44 C43 H43A . . 108.5 no
C42 C43 H43B . . 108.5 no
C44 C43 H43B . . 108.5 no
H43A C43 H43B . . 107.5 no
C45 C44 C43 . . 112.7(4) no
C45 C44 H44A . . 109.1 no
C43 C44 H44A . . 109.1 no
C45 C44 H44B . . 109.1 no
C43 C44 H44B . . 109.1 no
H44A C44 H44B . . 107.8 no
C44 C45 C46 . . 114.4(4) no
C44 C45 H45A . . 108.7 no
C46 C45 H45A . . 108.7 no
C44 C45 H45B . . 108.7 no
C46 C45 H45B . . 108.7 no
H45A C45 H45B . . 107.6 no
C47 C46 C45 . . 112.2(5) no
C47 C46 H46A . . 109.2 no
C45 C46 H46A . . 109.2 no
C47 C46 H46B . . 109.2 no
C45 C46 H46B . . 109.2 no
H46A C46 H46B . . 107.9 no
C46 C47 C48 . . 113.3(5) no
C46 C47 H47A . . 108.9 no
C48 C47 H47A . . 108.9 no
C46 C47 H47B . . 108.9 no
C48 C47 H47B . . 108.9 no
H47A C47 H47B . . 107.7 no
C47 C48 C49 . . 110.6(6) no
C47 C48 H48A . . 109.5 no
C49 C48 H48A . . 109.5 no
C47 C48 H48B . . 109.5 no
C49 C48 H48B . . 109.5 no
H48A C48 H48B . . 108.1 no
C48 C49 H49A . . 109.5 no
C48 C49 H49B . . 109.5 no
H49A C49 H49B . . 109.5 no
C48 C49 H49C . . 109.5 no
H49A C49 H49C . . 109.5 no
H49B C49 H49C . . 109.5 no
O3 S O1 . . 112.5(2) yes
O3 S O2 . . 116.4(2) yes
O1 S O2 . . 108.32(18) yes
O3 S C50 . . 105.8(3) yes
O1 S C50 . . 106.7(2) yes
O2 S C50 . . 106.5(2) yes
S O1 Ru1 . . 129.6(2) yes
S O2 Ru2 . . 147.4(2) yes
C51 C50 S . . 113.8(4) yes
C51 C50 H50A . . 108.8 no
S C50 H50A . . 108.8 no
C51 C50 H50B . . 108.8 no
S C50 H50B . . 108.8 no
H50A C50 H50B . . 107.7 no
C50 C51 C52 . . 113.1(4) no
C50 C51 H51A . . 109.0 no
C52 C51 H51A . . 109.0 no
C50 C51 H51B . . 109.0 no
C52 C51 H51B . . 109.0 no
H51A C51 H51B . . 107.8 no
C53 C52 C51 . . 115.5(4) no
C53 C52 H52A . . 108.4 no
C51 C52 H52A . . 108.4 no
C53 C52 H52B . . 108.4 no
C51 C52 H52B . . 108.4 no
H52A C52 H52B . . 107.5 no
C52 C53 C54 . . 115.4(5) no
C52 C53 H53A . . 108.4 no
C54 C53 H53A . . 108.4 no
C52 C53 H53B . . 108.4 no
C54 C53 H53B . . 108.4 no
H53A C53 H53B . . 107.5 no
C55 C54 C53 . . 117.7(5) no
C55 C54 H54A . . 107.9 no
C53 C54 H54A . . 107.9 no
C55 C54 H54B . . 107.9 no
C53 C54 H54B . . 107.9 no
H54A C54 H54B . . 107.2 no
C54 C55 C56 . . 116.4(5) no
C54 C55 H55A . . 108.2 no
C56 C55 H55A . . 108.2 no
C54 C55 H55B . . 108.2 no
C56 C55 H55B . . 108.2 no
H55A C55 H55B . . 107.3 no
C57 C56 C55 . . 116.3(6) no
C57 C56 H56A . . 108.2 no
C55 C56 H56A . . 108.2 no
C57 C56 H56B . . 108.2 no
C55 C56 H56B . . 108.2 no
H56A C56 H56B . . 107.4 no
C56 C57 H57A . . 109.5 no
C56 C57 H57B . . 109.5 no
H57A C57 H57B . . 109.5 no
C56 C57 H57C . . 109.5 no
H57A C57 H57C . . 109.5 no
H57B C57 H57C . . 109.5 no

loop_
_geom_bond_atom_site_label_1
_geom_bond_atom_site_label_2
_geom_bond_site_symmetry_2
_geom_bond_distance
_geom_bond_publ_flag
Ru1 O12 . 2.023(3) yes
Ru1 O14 . 2.028(3) yes
Ru1 O13 . 2.020(3) yes
Ru1 O11 . 2.029(3) yes
Ru1 O1 . 2.228(3) yes
Ru1 Ru1 2_666 2.2680(6) yes
O11 C10 . 1.284(5) yes
C10 O13 2_666 1.265(5) yes
C10 C11 . 1.504(8) yes
C10 C11' . 1.505(9) yes
C11 C12 . 1.518(9) no
C11 H11A . .9900 no
C11 H11B . .9900 no
C12 C13 . 1.522(8) no
C12 H12A . .9900 no
C12 H12B . .9900 no
C13 C14 . 1.510(8) no
C13 H13A . .9900 no
C13 H13B . .9900 no
C14 C15 . 1.507(8) no
C14 H14A . .9900 no
C14 H14B . .9900 no
C15 C16 . 1.514(9) no
C15 H15A . .9900 no
C15 H15B . .9900 no
C16 C17 . 1.504(9) no
C16 H16A . .9900 no
C16 H16B . .9900 no
C17 C18 . 1.516(8) no
C17 H17A . .9900 no
C17 H17B . .9900 no
C18 C19 . 1.512(9) no
C18 H18A . .9900 no
C18 H18B . .9900 no
C19 H19A . .9800 no
C19 H19B . .9800 no
C19 H19C . .9800 no
C11' C12' . 1.510(10) no
C11' H11C . .9900 no
C11' H11D . .9900 no
C12' C13' . 1.516(9) no
C12' H12C . .9900 no
C12' H12D . .9900 no
C13' C14' . 1.516(9) no
C13' H13C . .9900 no
C13' H13D . .9900 no
C14' C15' . 1.512(9) no
C14' H14C . .9900 no
C14' H14D . .9900 no
C15' C16' . 1.510(10) no
C15' H15C . .9900 no
C15' H15D . .9900 no
C16' C17' . 1.510(10) no
C16' H16C . .9900 no
C16' H16D . .9900 no
C17' C18' . 1.510(10) no
C17' H17C . .9900 no
C17' H17D . .9900 no
C18' C19' . 1.510(10) no
C18' H18C . .9900 no
C18' H18D . .9900 no
C19' H19D . .9800 no
C19' H19E . .9800 no
C19' H19F . .9800 no
O12 C20 . 1.262(5) yes
C20 O14 2_666 1.275(5) yes
C20 C21 . 1.502(5) yes
C21 C22 . 1.523(5) no
C21 H21A . .9900 no
C21 H21B . .9900 no
C22 C23 . 1.513(6) no
C22 H22A . .9900 no
C22 H22B . .9900 no
C23 C24 . 1.523(6) no
C23 H23A . .9900 no
C23 H23B . .9900 no
C24 C25 . 1.526(6) no
C24 H24A . .9900 no
C24 H24B . .9900 no
C25 C26 . 1.523(6) no
C25 H25A . .9900 no
C25 H25B . .9900 no
C26 C27 . 1.528(7) no
C26 H26A . .9900 no
C26 H26B . .9900 no
C27 C28 . 1.524(7) no
C27 H27A . .9900 no
C27 H27B . .9900 no
C28 C29 . 1.545(8) no
C28 H28A . .9900 no
C28 H28B . .9900 no
C29 H29A . .9800 no
C29 H29B . .9800 no
C29 H29C . .9800 no
O13 C10 2_666 1.265(5) yes
O14 C20 2_666 1.275(5) yes
Ru2 O24 . 2.019(3) yes
Ru2 O21 . 2.021(3) yes
Ru2 O23 . 2.035(3) yes
Ru2 O22 . 2.034(3) yes
Ru2 O2 . 2.233(3) yes
Ru2 Ru2 2_576 2.2732(6) yes
O21 C30 2_576 1.278(5) yes
O22 C40 2_576 1.275(5) yes
O23 C30 . 1.282(5) yes
C30 O21 2_576 1.278(5) yes
C30 C31 . 1.491(6) yes
C31 C32 . 1.521(6) no
C31 H31A . .9900 no
C31 H31B . .9900 no
C32 C33 . 1.522(6) no
C32 H32A . .9900 no
C32 H32B . .9900 no
C33 C34 . 1.500(6) no
C33 H33A . .9900 no
C33 H33B . .9900 no
C34 C35 . 1.515(7) no
C34 H34A . .9900 no
C34 H34B . .9900 no
C35 C36 . 1.515(7) no
C35 H35A . .9900 no
C35 H35B . .9900 no
C36 C37 . 1.508(8) no
C36 H36A . .9900 no
C36 H36B . .9900 no
C37 C38 . 1.524(8) no
C37 H37A . .9900 no
C37 H37B . .9900 no
C38 C39 . 1.520(10) no
C38 H38A . .9900 no
C38 H38B . .9900 no
C39 H39A . .9800 no
C39 H39B . .9800 no
C39 H39C . .9800 no
O24 C40 . 1.270(5) no
C40 O22 2_576 1.275(5) yes
C40 C41 . 1.486(5) yes
C41 C42 . 1.515(6) no
C41 H41A . .9900 no
C41 H41B . .9900 no
C42 C43 . 1.512(6) no
C42 H42A . .9900 no
C42 H42B . .9900 no
C43 C44 . 1.522(6) no
C43 H43A . .9900 no
C43 H43B . .9900 no
C44 C45 . 1.523(7) no
C44 H44A . .9900 no
C44 H44B . .9900 no
C45 C46 . 1.528(7) no
C45 H45A . .9900 no
C45 H45B . .9900 no
C46 C47 . 1.530(7) no
C46 H46A . .9900 no
C46 H46B . .9900 no
C47 C48 . 1.525(8) no
C47 H47A . .9900 no
C47 H47B . .9900 no
C48 C49 . 1.540(8) no
C48 H48A . .9900 no
C48 H48B . .9900 no
C49 H49A . .9800 no
C49 H49B . .9800 no
C49 H49C . .9800 no
S O3 . 1.430(4) yes
S O1 . 1.467(3) yes
S O2 . 1.471(3) yes
S C50 . 1.785(5) yes
C50 C51 . 1.507(6) yes
C50 H50A . .9900 no
C50 H50B . .9900 no
C51 C52 . 1.519(6) yes
C51 H51A . .9900 no
C51 H51B . .9900 no
C52 C53 . 1.493(7) no
C52 H52A . .9900 no
C52 H52B . .9900 no
C53 C54 . 1.506(7) no
C53 H53A . .9900 no
C53 H53B . .9900 no
C54 C55 . 1.495(7) no
C54 H54A . .9900 no
C54 H54B . .9900 no
C55 C56 . 1.494(8) no
C55 H55A . .9900 no
C55 H55B . .9900 no
C56 C57 . 1.510(9) no
C56 H56A . .9900 no
C56 H56B . .9900 no
C57 H57A . .9800 no
C57 H57B . .9800 no
C57 H57C . .9800 no
